data_2212392
loop_
_publ_author_name
'Wasson, Anna E.'
'LaDuca, Robert L.'

_publ_section_title Poly[(\m~4~-3-pyridylphosphonato-\k^4^-<i>N</i>:<i>O</i>:<i>O</i>':<i>O</i>'')cobalt(II)]
_journal_coeditor_code WK2043
_journal_issue 2
_journal_name_full 'Acta Crystallographica Section E'
_journal_page_first m462
_journal_page_last m464
_journal_paper_doi 10.1107/S1600536807000530
_journal_volume 63
_journal_year 2007
_chemical_formula_iupac '[Co (C5 H4 N O3 P)]'
_chemical_formula_moiety 'C5 H4 Co1 N O3 P'
_chemical_formula_sum 'C5 H4 Co N O3 P'
_chemical_formula_weight 215.99
_chemical_name_systematic
;
poly[(\m~4~-3-pyridylphosphonato-\k^4^-N,O,O',O'')cobalt(II)]
;
_space_group_IT_number 14
_symmetry_cell_setting monoclinic
_symmetry_space_group_name_Hall '-P 2ybc'
_symmetry_space_group_name_H-M 'P 1 21/c 1'
_atom_sites_solution_hydrogens geom
_atom_sites_solution_primary direct
_atom_sites_solution_secondary difmap
_audit_creation_method SHELXL-97
_cell_angle_alpha 90.00
_cell_angle_beta 117.191(2)
_cell_angle_gamma 90.00
_cell_formula_units_Z 4
_cell_length_a 5.1510(6)
_cell_length_b 15.0236(16)
_cell_length_c 9.5778(11)
_cell_measurement_reflns_used 7832
_cell_measurement_temperature 173(2)
_cell_measurement_theta_max 28.26
_cell_measurement_theta_min 2.71
_cell_volume 659.28(13)
_computing_cell_refinement SMART
_computing_data_collection 'SMART (Bruker, 2001)'
_computing_data_reduction 'SAINT-Plus (Bruker, 2003)'
_computing_molecular_graphics
;
<i>CrystalMaker</i> (CrystalMaker, 2005)
;
_computing_publication_material SHELXL97
_computing_structure_refinement 'SHELXL97 (Sheldrick, 1997)'
_computing_structure_solution 'SHELXS97 (Sheldrick, 1997)'
_diffrn_ambient_temperature 173(2)
_diffrn_measured_fraction_theta_full 1.000
_diffrn_measured_fraction_theta_max 0.979
_diffrn_measurement_device_type 'Bruker SMART 1K CCD area-detector'
_diffrn_measurement_method \w
_diffrn_radiation_monochromator graphite
_diffrn_radiation_source 'fine-focus sealed tube'
_diffrn_radiation_type MoK\a
_diffrn_radiation_wavelength 0.71073
_diffrn_reflns_av_R_equivalents 0.0358
_diffrn_reflns_av_sigmaI/netI 0.0299
_diffrn_reflns_limit_h_max 6
_diffrn_reflns_limit_h_min -6
_diffrn_reflns_limit_k_max 19
_diffrn_reflns_limit_k_min -19
_diffrn_reflns_limit_l_max 12
_diffrn_reflns_limit_l_min -12
_diffrn_reflns_number 7832
_diffrn_reflns_theta_full 25.00
_diffrn_reflns_theta_max 28.26
_diffrn_reflns_theta_min 2.71
_diffrn_standards_decay_% 0
_exptl_absorpt_coefficient_mu 2.789
_exptl_absorpt_correction_T_max 0.8077
_exptl_absorpt_correction_T_min 0.5541
_exptl_absorpt_correction_type multi-scan
_exptl_absorpt_process_details '(SADABS; Sheldrick, 1996)'
_exptl_crystal_colour blue
_exptl_crystal_density_diffrn 2.176
_exptl_crystal_density_method 'not measured'
_exptl_crystal_description block
_exptl_crystal_F_000 428
_exptl_crystal_size_max 0.24
_exptl_crystal_size_mid 0.10
_exptl_crystal_size_min 0.08
_refine_diff_density_max 0.504
_refine_diff_density_min -0.504
_refine_ls_extinction_method none
_refine_ls_goodness_of_fit_ref 1.127
_refine_ls_hydrogen_treatment constr
_refine_ls_matrix_type full
_refine_ls_number_parameters 100
_refine_ls_number_reflns 1600
_refine_ls_number_restraints 0
_refine_ls_restrained_S_all 1.127
_refine_ls_R_factor_all 0.0428
_refine_ls_R_factor_gt 0.0332
_refine_ls_shift/su_max 0.001
_refine_ls_shift/su_mean 0.000
_refine_ls_structure_factor_coef Fsqd
_refine_ls_weighting_details 'calc w=1/[\s^2^(Fo^2^)+(0.0152P)^2^+1.4525P] where P=(Fo^2^+2Fc^2^)/3'
_refine_ls_weighting_scheme calc
_refine_ls_wR_factor_gt 0.0621
_refine_ls_wR_factor_ref 0.0651
_reflns_number_gt 1368
_reflns_number_total 1600
_reflns_threshold_expression >2\s(I)
_cod_data_source_file wk2043.cif
_cod_data_source_block I
_cod_original_sg_symbol_H-M P21/c
_cod_database_code 2212392
_cod_database_fobs_code 2212392

loop_
_symmetry_equiv_pos_as_xyz
'x, y, z'
'-x, y+1/2, -z+1/2'
'-x, -y, -z'
'x, -y-1/2, z-1/2'

loop_
_atom_site_type_symbol
_atom_site_label
_atom_site_fract_x
_atom_site_fract_y
_atom_site_fract_z
_atom_site_U_iso_or_equiv
_atom_site_adp_type
_atom_site_calc_flag
_atom_site_refinement_flags
_atom_site_occupancy
Co Co1 0.26868(8) 0.70282(2) 0.48441(4) 0.01086(11) Uani d . 1
P P1 -0.06988(15) 0.83562(5) 0.19694(8) 0.01040(15) Uani d . 1
O O1 0.1729(4) 0.80831(13) 0.3554(2) 0.0169(4) Uani d . 1
O O2 -0.3323(4) 0.77406(13) 0.1448(2) 0.0151(4) Uani d . 1
O O3 0.0314(4) 0.84891(13) 0.0723(2) 0.0169(4) Uani d . 1
N N1 -0.2736(5) 1.09957(15) 0.1544(3) 0.0138(5) Uani d . 1
C C1 -0.1723(6) 1.01859(18) 0.1443(3) 0.0143(6) Uani d . 1
H H1 -0.0844 1.0120 0.0790 0.017 Uiso calc R 1
C C2 -0.1908(6) 0.94438(18) 0.2251(3) 0.0119(5) Uani d . 1
C C3 -0.3191(7) 0.9562(2) 0.3249(4) 0.0197(6) Uani d . 1
H H3 -0.3363 0.9086 0.3821 0.024 Uiso calc R 1
C C4 -0.4202(7) 1.0398(2) 0.3372(4) 0.0231(7) Uani d . 1
H H4 -0.5038 1.0489 0.4040 0.028 Uiso calc R 1
C C5 -0.3961(7) 1.10935(19) 0.2500(3) 0.0169(6) Uani d . 1
H H5 -0.4676 1.1650 0.2580 0.020 Uiso calc R 1

loop_
_atom_site_aniso_label
_atom_site_aniso_U_11
_atom_site_aniso_U_22
_atom_site_aniso_U_33
_atom_site_aniso_U_12
_atom_site_aniso_U_13
_atom_site_aniso_U_23
Co1 0.01288(18) 0.00776(17) 0.01318(18) -0.00049(15) 0.00701(14) 0.00050(15)
P1 0.0115(3) 0.0074(3) 0.0127(3) 0.0008(3) 0.0058(3) 0.0012(3)
O1 0.0173(10) 0.0110(10) 0.0170(10) 0.0006(8) 0.0031(9) 0.0028(8)
O2 0.0141(10) 0.0099(9) 0.0189(10) -0.0008(7) 0.0054(8) 0.0027(8)
O3 0.0220(11) 0.0129(10) 0.0217(11) 0.0033(8) 0.0149(9) 0.0022(8)
N1 0.0162(12) 0.0100(11) 0.0174(12) 0.0018(9) 0.0096(10) 0.0014(9)
C1 0.0188(14) 0.0119(13) 0.0169(14) 0.0019(11) 0.0123(12) 0.0005(11)
C2 0.0105(12) 0.0097(12) 0.0137(13) -0.0015(10) 0.0041(11) -0.0014(10)
C3 0.0314(17) 0.0126(14) 0.0206(15) 0.0006(12) 0.0166(14) 0.0024(11)
C4 0.0337(18) 0.0230(16) 0.0243(17) 0.0048(14) 0.0234(15) 0.0000(13)
C5 0.0235(15) 0.0108(13) 0.0183(14) 0.0021(12) 0.0110(13) -0.0029(11)

loop_
_atom_type_symbol
_atom_type_description
_atom_type_scat_dispersion_real
_atom_type_scat_dispersion_imag
_atom_type_scat_source
C C 0.0033 0.0016 'International Tables Vol C Tables 4.2.6.8 and 6.1.1.4'
H H 0.0000 0.0000 'International Tables Vol C Tables 4.2.6.8 and 6.1.1.4'
N N 0.0061 0.0033 'International Tables Vol C Tables 4.2.6.8 and 6.1.1.4'
O O 0.0106 0.0060 'International Tables Vol C Tables 4.2.6.8 and 6.1.1.4'
P P 0.1023 0.0942 'International Tables Vol C Tables 4.2.6.8 and 6.1.1.4'
Co Co 0.3494 0.9721 'International Tables Vol C Tables 4.2.6.8 and 6.1.1.4'

loop_
_geom_angle_atom_site_label_1
_geom_angle_atom_site_label_2
_geom_angle_atom_site_label_3
_geom_angle_site_symmetry_1
_geom_angle_site_symmetry_3
_geom_angle
_geom_angle_publ_flag
O1 Co1 O3 . 4_576 125.50(9) y
O1 Co1 O2 . 4_676 103.10(8) y
O3 Co1 O2 4_576 4_676 112.08(9) y
O1 Co1 N1 . 2_545 106.32(9) y
O3 Co1 N1 4_576 2_545 100.13(9) y
O2 Co1 N1 4_676 2_545 108.89(9) y
O1 P1 O3 . . 113.55(12) ?
O1 P1 O2 . . 111.52(11) ?
O3 P1 O2 . . 113.24(12) ?
O1 P1 C2 . . 106.10(12) ?
O3 P1 C2 . . 105.27(12) ?
O2 P1 C2 . . 106.43(12) ?
P1 O1 Co1 . . 135.67(13) ?
P1 O2 Co1 . 4_475 127.42(12) ?
P1 O3 Co1 . 4_575 143.23(13) ?
C5 N1 C1 . . 118.0(2) ?
C5 N1 Co1 . 2 120.72(19) ?
C1 N1 Co1 . 2 121.13(18) ?
N1 C1 C2 . . 124.0(3) ?
N1 C1 H1 . . 118.0 ?
C2 C1 H1 . . 118.0 ?
C1 C2 C3 . . 117.0(3) ?
C1 C2 P1 . . 121.8(2) ?
C3 C2 P1 . . 121.2(2) ?
C4 C3 C2 . . 119.1(3) ?
C4 C3 H3 . . 120.4 ?
C2 C3 H3 . . 120.4 ?
C5 C4 C3 . . 119.6(3) ?
C5 C4 H4 . . 120.2 ?
C3 C4 H4 . . 120.2 ?
N1 C5 C4 . . 122.2(3) ?
N1 C5 H5 . . 118.9 ?
C4 C5 H5 . . 118.9 ?

loop_
_geom_bond_atom_site_label_1
_geom_bond_atom_site_label_2
_geom_bond_site_symmetry_2
_geom_bond_distance
_geom_bond_publ_flag
Co1 O1 . 1.930(2) y
Co1 O3 4_576 1.936(2) y
Co1 O2 4_676 1.954(2) y
Co1 N1 2_545 2.051(2) y
P1 O1 . 1.517(2) y
P1 O3 . 1.518(2) y
P1 O2 . 1.521(2) y
P1 C2 . 1.812(3) y
N1 C5 . 1.336(4) ?
N1 C1 . 1.345(3) ?
C1 C2 . 1.385(4) ?
C1 H1 . 0.9300 ?
C2 C3 . 1.400(4) ?
C3 C4 . 1.385(4) ?
C3 H3 . 0.9300 ?
C4 C5 . 1.378(4) ?
C4 H4 . 0.9300 ?
C5 H5 . 0.9300 ?

loop_
_geom_hbond_atom_site_label_D
_geom_hbond_atom_site_label_H
_geom_hbond_atom_site_label_A
_geom_hbond_site_symmetry_A
_geom_hbond_distance_DH
_geom_hbond_distance_HA
_geom_hbond_distance_DA
_geom_hbond_angle_DHA
_geom_hbond_publ_flag
C1 H1 O3 . 0.93 2.53 2.96 108 y
C5 H5 O2 2_455 0.93 2.34 3.22 157 y

loop_
_geom_torsion_atom_site_label_1
_geom_torsion_atom_site_label_2
_geom_torsion_atom_site_label_3
_geom_torsion_atom_site_label_4
_geom_torsion_site_symmetry_1
_geom_torsion_site_symmetry_4
_geom_torsion
O3 P1 O1 Co1 . . -112.63(18)
O2 P1 O1 Co1 . . 16.7(2)
C2 P1 O1 Co1 . . 132.23(18)
O3 Co1 O1 P1 4_576 . -61.9(2)
O2 Co1 O1 P1 4_676 . 168.27(17)
N1 Co1 O1 P1 2_545 . 53.8(2)
O1 P1 O2 Co1 . 4_475 161.75(14)
O3 P1 O2 Co1 . 4_475 -68.70(17)
C2 P1 O2 Co1 . 4_475 46.47(18)
O1 P1 O3 Co1 . 4_575 44.8(3)
O2 P1 O3 Co1 . 4_575 -83.7(2)
C2 P1 O3 Co1 . 4_575 160.4(2)
C5 N1 C1 C2 . . 1.0(4)
Co1 N1 C1 C2 2 . -174.6(2)
N1 C1 C2 C3 . . -1.1(4)
N1 C1 C2 P1 . . 176.2(2)
O1 P1 C2 C1 . . 118.9(2)
O3 P1 C2 C1 . . -1.7(3)
O2 P1 C2 C1 . . -122.2(2)
O1 P1 C2 C3 . . -63.9(3)
O3 P1 C2 C3 . . 175.4(2)
O2 P1 C2 C3 . . 55.0(3)
C1 C2 C3 C4 . . 0.2(4)
P1 C2 C3 C4 . . -177.1(2)
C2 C3 C4 C5 . . 0.8(5)
C1 N1 C5 C4 . . 0.2(4)
Co1 N1 C5 C4 2 . 175.7(2)
C3 C4 C5 N1 . . -1.0(5)
